data_2013012
loop_
_publ_author_name
'Lajmi, Besma'
'Hidouri, Mourad'
'Ben Amara, Mongi'

_publ_section_title
;
 The iron phosphate K~3~Fe~5~(PO~4~)~6~
;
_journal_issue 11
_journal_name_full 'Acta Crystallographica Section C'
_journal_page_first i156
_journal_page_last i158
_journal_paper_doi 10.1107/S0108270102015251
_journal_volume 58
_journal_year 2002
_chemical_formula_iupac 'K3 Fe5 (P O4)6'
_chemical_formula_structural 'K3 Fe5 (P O4)6'
_chemical_formula_sum 'Fe5 K3 O24 P6'
_chemical_formula_weight 966.37
_chemical_name_systematic ?
_space_group_IT_number 15
_symmetry_cell_setting monoclinic
_symmetry_space_group_name_Hall '-C 2yc'
_symmetry_space_group_name_H-M 'C 1 2/c 1'
_atom_sites_solution_primary direct
_atom_sites_solution_secondary difmap
_audit_creation_method SHELXL-97
_cell_angle_alpha 90.00
_cell_angle_beta 90.22(4)
_cell_angle_gamma 90.00
_cell_formula_units_Z 4
_cell_length_a 6.460(4)
_cell_length_b 30.997(7)
_cell_length_c 10.665(2)
_cell_measurement_reflns_used 25
_cell_measurement_temperature 293(2)
_cell_measurement_theta_max 12
_cell_measurement_theta_min 7
_cell_volume 2135.6(15)
_computing_cell_refinement 'CAD-4 EXPRESS'
_computing_data_collection 'CAD-4 EXPRESS (Enraf Nonius, 1994)'
_computing_data_reduction 'XCAD4 (Harms & Wocadlo, 1995)'
_computing_molecular_graphics 'ATOMS (Dowty, 1994)'
_computing_publication_material SHELXL97
_computing_structure_refinement 'SHELXL97 (Sheldrick, 1997)'
_computing_structure_solution 'SIR92 (Altomare et al., 1993)'
_diffrn_ambient_temperature 293(2)
_diffrn_measured_fraction_theta_full 0.999
_diffrn_measured_fraction_theta_max 0.999
_diffrn_measurement_device_type 'Enraf-Nonius CAD-4'
_diffrn_measurement_method \w/2\q
_diffrn_radiation_monochromator graphite
_diffrn_radiation_source 'fine-focus sealed tube'
_diffrn_radiation_type AgK\a
_diffrn_radiation_wavelength 0.56087
_diffrn_reflns_av_R_equivalents 0.0303
_diffrn_reflns_av_sigmaI/netI 0.0279
_diffrn_reflns_limit_h_max 9
_diffrn_reflns_limit_h_min -9
_diffrn_reflns_limit_k_max 9
_diffrn_reflns_limit_k_min -46
_diffrn_reflns_limit_l_max 16
_diffrn_reflns_limit_l_min -16
_diffrn_reflns_number 7763
_diffrn_reflns_theta_full 24.97
_diffrn_reflns_theta_max 24.97
_diffrn_reflns_theta_min 2.54
_diffrn_standards_decay_% 2
_diffrn_standards_interval_time 120
_diffrn_standards_number 2
_exptl_absorpt_coefficient_mu 2.298
_exptl_absorpt_correction_T_max 0.7104
_exptl_absorpt_correction_T_min 0.6302
_exptl_absorpt_correction_type analytical
_exptl_absorpt_process_details '(Katayama, 1986)'
_exptl_crystal_colour brown
_exptl_crystal_density_diffrn 3.006
_exptl_crystal_density_meas 3.05(5)
_exptl_crystal_density_method pycnometry
_exptl_crystal_description parallelepiped
_exptl_crystal_F_000 1876
_exptl_crystal_size_max 0.30
_exptl_crystal_size_mid 0.20
_exptl_crystal_size_min 0.16
_refine_diff_density_max 0.755
_refine_diff_density_min -0.793
_refine_ls_extinction_coef 0.00198(13)
_refine_ls_extinction_expression Fc^*^=kFc[1+0.001xFc^2^\l^3^/sin(2\q)]^-1/4^
_refine_ls_extinction_method SHELXL97
_refine_ls_goodness_of_fit_ref 1.077
_refine_ls_matrix_type full
_refine_ls_number_parameters 177
_refine_ls_number_reflns 3823
_refine_ls_number_restraints 0
_refine_ls_restrained_S_all 1.077
_refine_ls_R_factor_all 0.0254
_refine_ls_R_factor_gt 0.0186
_refine_ls_shift/su_max 0.001
_refine_ls_shift/su_mean 0.000
_refine_ls_structure_factor_coef Fsqd
_refine_ls_weighting_details 'calc w = 1/[\s^2^(Fo^2^)+(0.0214P)^2^+4.5065P] where P = (Fo^2^+2Fc^2^)/3'
_refine_ls_weighting_scheme calc
_refine_ls_wR_factor_gt 0.0487
_refine_ls_wR_factor_ref 0.0505
_reflns_number_gt 3354
_reflns_number_total 3823
_reflns_threshold_expression I>2\s(I)
_cod_data_source_file br1386.cif
_cod_data_source_block I
_cod_original_sg_symbol_H-M 'C 2/c'
_cod_database_code 2013012
_cod_database_fobs_code 2013012

loop_
_symmetry_equiv_pos_as_xyz
'x, y, z'
'-x, y, -z+1/2'
'x+1/2, y+1/2, z'
'-x+1/2, y+1/2, -z+1/2'
'-x, -y, -z'
'x, -y, z-1/2'
'-x+1/2, -y+1/2, -z'
'x+1/2, -y+1/2, z-1/2'

loop_
_atom_site_label
_atom_site_fract_x
_atom_site_fract_y
_atom_site_fract_z
_atom_site_U_iso_or_equiv
_atom_site_adp_type
_atom_site_calc_flag
_atom_site_refinement_flags
_atom_site_occupancy
_atom_site_disorder_assembly
_atom_site_disorder_group
_atom_site_type_symbol
Fe1 0.2500 0.2500 0.5000 0.00582(6) Uani d S 1 . . Fe
Fe2 0.0000 0.189384(10) 0.2500 0.00677(6) Uani d S 1 . . Fe
Fe3 0.0000 0.193115(10) 0.7500 0.00679(6) Uani d S 1 . . Fe
Fe4 0.24698(3) 0.049909(7) 0.57712(2) 0.00737(5) Uani d . 1 . . Fe
P1 0.0000 0.278396(17) 0.2500 0.00575(9) Uani d S 1 . . P
O11 0.18853(17) 0.30583(4) 0.22474(11) 0.00946(19) Uani d . 1 . . O
O12 0.03724(17) 0.24513(3) 0.35948(10) 0.00758(18) Uani d . 1 . . O
P2 0.0000 0.281775(17) 0.7500 0.00594(9) Uani d S 1 . . P
O21 0.03802(17) 0.24838(4) 0.64090(10) 0.00749(18) Uani d . 1 . . O
O22 0.18915(17) 0.30916(4) 0.77764(11) 0.00936(19) Uani d . 1 . . O
P3 0.14632(6) 0.148952(12) 0.50261(3) 0.00607(7) Uani d . 1 . . P
O31 0.01426(18) 0.14707(4) 0.38235(11) 0.0108(2) Uani d . 1 . . O
O32 0.00308(18) 0.15329(4) 0.61488(11) 0.0116(2) Uani d . 1 . . O
O33 0.27196(18) 0.10763(4) 0.51169(12) 0.0123(2) Uani d . 1 . . O
O34 0.29346(17) 0.18761(3) 0.49822(10) 0.00887(19) Uani d . 1 . . O
P4 0.24699(6) 0.030414(12) 0.87738(4) 0.00673(7) Uani d . 1 . . P
O41 0.22854(19) 0.02291(4) 0.73522(11) 0.0145(2) Uani d . 1 . . O
O42 0.44496(18) 0.05457(4) 0.91038(13) 0.0164(2) Uani d . 1 . . O
O43 0.06373(19) 0.05619(4) 0.92864(13) 0.0161(2) Uani d . 1 . . O
O44 0.2465(2) -0.01530(4) 0.93308(12) 0.0180(2) Uani d . 1 . . O
K1 0.64766(6) 0.138114(15) 0.51135(4) 0.02211(9) Uani d . 1 . . K
K2 0.0000 0.93923(3) 0.7500 0.0477(2) Uani d S 1 . . K

loop_
_atom_site_aniso_label
_atom_site_aniso_U_11
_atom_site_aniso_U_22
_atom_site_aniso_U_33
_atom_site_aniso_U_12
_atom_site_aniso_U_13
_atom_site_aniso_U_23
Fe1 0.00612(12) 0.00613(12) 0.00521(11) -0.00042(9) -0.00027(9) 0.00017(9)
Fe2 0.00683(12) 0.00698(12) 0.00649(12) 0.000 -0.00057(9) 0.000
Fe3 0.00667(12) 0.00730(13) 0.00640(12) 0.000 0.00049(9) 0.000
Fe4 0.00765(9) 0.00694(9) 0.00752(9) -0.00004(7) -0.00081(7) 0.00029(7)
P1 0.00450(19) 0.0065(2) 0.0062(2) 0.000 -0.00064(15) 0.000
O11 0.0062(4) 0.0103(5) 0.0118(5) -0.0018(4) -0.0004(3) 0.0020(4)
O12 0.0081(4) 0.0083(4) 0.0063(4) -0.0002(3) -0.0018(3) 0.0008(3)
P2 0.0047(2) 0.0066(2) 0.0065(2) 0.000 0.00025(16) 0.000
O21 0.0079(4) 0.0080(4) 0.0066(4) -0.0005(3) 0.0014(3) -0.0005(3)
O22 0.0066(4) 0.0108(5) 0.0107(5) -0.0020(4) 0.0002(3) -0.0017(4)
P3 0.00581(14) 0.00597(14) 0.00643(14) 0.00054(11) -0.00024(11) 0.00031(11)
O31 0.0124(5) 0.0117(5) 0.0083(4) -0.0026(4) -0.0032(4) 0.0021(4)
O32 0.0103(5) 0.0150(5) 0.0096(5) -0.0029(4) 0.0034(4) -0.0044(4)
O33 0.0077(4) 0.0069(5) 0.0223(6) 0.0009(4) 0.0013(4) 0.0033(4)
O34 0.0095(4) 0.0068(4) 0.0103(5) -0.0013(3) -0.0005(4) 0.0004(4)
P4 0.00469(14) 0.00813(15) 0.00736(15) -0.00038(12) -0.00054(11) 0.00131(12)
O41 0.0144(5) 0.0210(6) 0.0081(5) -0.0007(4) -0.0011(4) 0.0035(4)
O42 0.0067(5) 0.0192(6) 0.0233(6) -0.0026(4) -0.0015(4) -0.0058(5)
O43 0.0073(5) 0.0184(6) 0.0226(6) 0.0016(4) 0.0001(4) -0.0061(5)
O44 0.0285(7) 0.0120(5) 0.0137(5) 0.0005(5) 0.0002(5) 0.0050(4)
K1 0.00890(15) 0.0259(2) 0.0315(2) -0.00305(13) -0.00095(14) 0.00066(16)
K2 0.0578(5) 0.0224(3) 0.0628(6) 0.000 -0.0302(5) 0.000

loop_
_atom_type_symbol
_atom_type_description
_atom_type_scat_dispersion_real
_atom_type_scat_dispersion_imag
_atom_type_scat_source
O O 0.0056 0.0036 'International Tables Vol C Tables 4.2.6.8 and 6.1.1.4'
P P 0.0667 0.0580 'International Tables Vol C Tables 4.2.6.8 and 6.1.1.4'
K K 0.1399 0.1562 'International Tables Vol C Tables 4.2.6.8 and 6.1.1.4'
Fe Fe 0.2886 0.5448 'International Tables Vol C Tables 4.2.6.8 and 6.1.1.4'

loop_
_geom_angle_atom_site_label_1
_geom_angle_atom_site_label_2
_geom_angle_atom_site_label_3
_geom_angle_site_symmetry_1
_geom_angle_site_symmetry_3
_geom_angle
_geom_angle_publ_flag
O34 Fe1 O34 7_556 . 180.0 ?
O34 Fe1 O12 7_556 7_556 90.92(5) yes
O34 Fe1 O12 . 7_556 89.08(5) yes
O34 Fe1 O12 7_556 . 89.08(5) ?
O34 Fe1 O12 . . 90.92(5) ?
O12 Fe1 O12 7_556 . 180.0 ?
O34 Fe1 O21 7_556 . 85.42(5) yes
O34 Fe1 O21 . . 94.58(5) yes
O12 Fe1 O21 7_556 . 84.99(6) yes
O12 Fe1 O21 . . 95.01(6) yes
O34 Fe1 O21 7_556 7_556 94.58(5) ?
O34 Fe1 O21 . 7_556 85.42(5) ?
O12 Fe1 O21 7_556 7_556 95.01(6) ?
O12 Fe1 O21 . 7_556 84.99(6) ?
O21 Fe1 O21 . 7_556 180.0 ?
O31 Fe2 O31 . 2 94.31(7) yes
O31 Fe2 O22 . 8_455 87.33(6) yes
O31 Fe2 O22 2 8_455 94.41(6) yes
O31 Fe2 O22 . 7_556 94.41(6) ?
O31 Fe2 O22 2 7_556 87.33(6) ?
O22 Fe2 O22 8_455 7_556 177.45(6) yes
O31 Fe2 O12 . 2 166.43(5) yes
O31 Fe2 O12 2 2 98.49(5) yes
O22 Fe2 O12 8_455 2 87.20(5) yes
O22 Fe2 O12 7_556 2 90.70(5) yes
O31 Fe2 O12 . . 98.49(5) ?
O31 Fe2 O12 2 . 166.43(5) ?
O22 Fe2 O12 8_455 . 90.70(5) ?
O22 Fe2 O12 7_556 . 87.20(5) ?
O12 Fe2 O12 2 . 69.17(6) yes
O32 Fe3 O32 . 2_556 98.84(8) yes
O32 Fe3 O11 . 8_456 85.58(6) yes
O32 Fe3 O11 2_556 8_456 95.63(6) yes
O32 Fe3 O11 . 7_556 95.63(6) ?
O32 Fe3 O11 2_556 7_556 85.58(6) ?
O11 Fe3 O11 8_456 7_556 178.15(7) yes
O32 Fe3 O21 . 2_556 163.62(5) yes
O32 Fe3 O21 2_556 2_556 96.26(5) yes
O11 Fe3 O21 8_456 2_556 86.68(5) yes
O11 Fe3 O21 7_556 2_556 91.81(5) yes
O32 Fe3 O21 . . 96.26(5) ?
O32 Fe3 O21 2_556 . 163.62(5) ?
O11 Fe3 O21 8_456 . 91.81(5) ?
O11 Fe3 O21 7_556 . 86.68(5) ?
O21 Fe3 O21 2_556 . 69.57(6) yes
O44 Fe4 O41 6 . 118.61(6) yes
O44 Fe4 O33 6 . 103.56(6) yes
O41 Fe4 O33 . . 137.82(6) yes
O44 Fe4 O42 6 2_656 95.42(7) yes
O41 Fe4 O42 . 2_656 92.22(6) yes
O33 Fe4 O42 . 2_656 82.67(5) yes
O44 Fe4 O43 6 2_556 91.83(7) yes
O41 Fe4 O43 . 2_556 90.22(7) yes
O33 Fe4 O43 . 2_556 89.08(5) yes
O42 Fe4 O43 2_656 2_556 170.10(6) yes
O11 P1 O11 . 2 111.48(10) yes
O11 P1 O12 . . 112.32(7) yes
O11 P1 O12 2 . 110.93(7) yes
O11 P1 O12 . 2 110.93(7) ?
O11 P1 O12 2 2 112.32(7) ?
O12 P1 O12 . 2 98.24(9) yes
O22 P2 O22 2_556 . 111.89(10) yes
O22 P2 O21 2_556 . 110.59(6) yes
O22 P2 O21 . . 112.54(7) yes
O22 P2 O21 2_556 2_556 112.54(7) ?
O22 P2 O21 . 2_556 110.59(6) ?
O21 P2 O21 . 2_556 97.97(9) yes
O33 P3 O32 . . 110.52(7) yes
O33 P3 O34 . . 109.29(7) yes
O32 P3 O34 . . 109.54(7) yes
O33 P3 O31 . . 108.39(7) yes
O32 P3 O31 . . 108.80(8) yes
O34 P3 O31 . . 110.28(7) yes
O42 P4 O43 . . 108.11(8) yes
O42 P4 O44 . . 111.53(8) yes
O43 P4 O44 . . 109.92(8) yes
O42 P4 O41 . . 111.36(8) yes
O43 P4 O41 . . 111.95(8) yes
O44 P4 O41 . . 103.96(7) yes
O32 K1 O33 1_655 . 152.98(5) ?
O32 K1 O31 1_655 1_655 55.39(5) ?
O33 K1 O31 . 1_655 147.07(5) ?
O32 K1 O34 1_655 . 130.94(5) ?
O33 K1 O34 . . 55.18(5) ?
O31 K1 O34 1_655 . 129.25(5) ?
O32 K1 O42 1_655 2_656 103.44(4) ?
O33 K1 O42 . 2_656 57.40(4) ?
O31 K1 O42 1_655 2_656 115.39(4) ?
O34 K1 O42 . 2_656 110.68(5) ?
O32 K1 O11 1_655 8_556 58.23(4) ?
O33 K1 O11 . 8_556 107.51(5) ?
O31 K1 O11 1_655 8_556 104.93(4) ?
O34 K1 O11 . 8_556 77.15(5) ?
O42 K1 O11 2_656 8_556 110.10(4) ?
O32 K1 O22 1_655 8 100.02(5) ?
O33 K1 O22 . 8 106.60(5) ?
O31 K1 O22 1_655 8 56.62(4) ?
O34 K1 O22 . 8 74.39(5) ?
O42 K1 O22 2_656 8 140.97(4) ?
O11 K1 O22 8_556 8 108.72(4) ?
O32 K1 O43 1_655 2_656 62.96(4) ?
O33 K1 O43 . 2_656 104.65(5) ?
O31 K1 O43 1_655 2_656 71.34(4) ?
O34 K1 O43 . 2_656 158.49(4) ?
O42 K1 O43 2_656 2_656 48.01(4) ?
O11 K1 O43 8_556 2_656 105.57(4) ?
O22 K1 O43 8 2_656 122.93(4) ?
O44 K2 O44 1_565 2_566 121.47(6) ?
O44 K2 O41 1_565 1_565 48.68(4) ?
O44 K2 O41 2_566 1_565 79.15(5) ?
O44 K2 O41 1_565 2_566 79.15(5) ?
O44 K2 O41 2_566 2_566 48.68(4) ?
O41 K2 O41 1_565 2_566 59.59(6) ?
O44 K2 O31 1_565 5_566 139.81(4) ?
O44 K2 O31 2_566 5_566 95.77(4) ?
O41 K2 O31 1_565 5_566 139.18(4) ?
O41 K2 O31 2_566 5_566 141.04(4) ?
O44 K2 O31 1_565 6_566 95.77(4) ?
O44 K2 O31 2_566 6_566 139.81(4) ?
O41 K2 O31 1_565 6_566 141.04(4) ?
O41 K2 O31 2_566 6_566 139.18(4) ?
O31 K2 O31 5_566 6_566 55.73(5) ?

loop_
_geom_bond_atom_site_label_1
_geom_bond_atom_site_label_2
_geom_bond_site_symmetry_2
_geom_bond_distance
_geom_bond_publ_flag
Fe1 O34 7_556 1.9544(12) yes
Fe1 O34 . 1.9544(12) ?
Fe1 O12 7_556 2.0351(14) yes
Fe1 O12 . 2.0351(14) ?
Fe1 O21 . 2.0376(14) yes
Fe1 O21 7_556 2.0376(14) ?
Fe2 O31 . 1.9289(12) yes
Fe2 O31 2 1.9289(12) ?
Fe2 O22 8_455 2.0312(16) yes
Fe2 O22 7_556 2.0312(16) ?
Fe2 O12 2 2.0987(12) yes
Fe2 O12 . 2.0988(12) ?
Fe2 P1 . 2.7591(9) ?
Fe2 K1 1_455 3.9400(15) ?
Fe2 K1 2_655 3.9400(15) ?
Fe2 K2 5_566 3.9865(12) ?
Fe3 O32 . 1.8977(12) yes
Fe3 O32 2_556 1.8977(12) ?
Fe3 O11 8_456 2.0293(16) yes
Fe3 O11 7_556 2.0293(17) ?
Fe3 O21 2_556 2.0859(12) yes
Fe3 O21 . 2.0859(12) ?
Fe3 P2 . 2.7482(9) ?
Fe3 K1 1_455 3.8107(15) ?
Fe3 K1 2_656 3.8107(15) ?
Fe4 O44 6 1.8736(13) yes
Fe4 O41 . 1.8867(12) yes
Fe4 O33 . 1.9273(12) yes
Fe4 O42 2_656 1.9992(17) yes
Fe4 O43 2_556 2.0173(17) yes
Fe4 K1 . 3.8316(13) ?
Fe4 K2 5_566 3.8454(13) ?
P1 O11 . 1.5105(13) yes
P1 O11 2 1.5105(13) ?
P1 O12 . 1.5756(11) yes
P1 O12 2 1.5756(11) ?
P1 K1 7_556 3.7556(9) ?
P1 K1 8_455 3.7556(9) ?
O11 Fe3 7_556 2.0293(16) ?
O11 K1 8_455 2.8746(13) ?
P2 O22 2_556 1.5158(13) yes
P2 O22 . 1.5158(13) ?
P2 O21 . 1.5772(11) yes
P2 O21 2_556 1.5772(12) ?
P2 K1 8_456 3.8503(9) ?
P2 K1 7_556 3.8503(9) ?
O22 Fe2 7_556 2.0312(16) ?
O22 K1 8_456 2.9934(13) ?
P3 O33 . 1.5193(12) yes
P3 O32 . 1.5220(13) yes
P3 O34 . 1.5302(12) yes
P3 O31 . 1.5387(13) yes
P3 K1 1_455 3.241(2) ?
P3 K1 . 3.257(2) ?
O31 K1 1_455 2.757(2) ?
O31 K2 5_566 3.0257(15) ?
O32 K1 1_455 2.5870(19) ?
O33 K1 . 2.6045(18) ?
O34 K1 . 2.7579(17) ?
P4 O42 . 1.5220(14) yes
P4 O43 . 1.5310(14) yes
P4 O44 . 1.5366(13) yes
P4 O41 . 1.5380(13) yes
P4 K2 1_545 3.5163(11) ?
P4 K1 2_656 3.6070(9) ?
O41 K2 1_545 2.9890(16) ?
O42 Fe4 2_656 1.9992(17) ?
O42 K1 2_656 2.7867(15) ?
O43 Fe4 2_556 2.0173(17) ?
O43 K1 2_656 3.2132(16) ?
O44 Fe4 6_556 1.8736(13) ?
O44 K2 1_545 2.8830(18) ?
K1 O32 1_655 2.5870(19) yes
K1 O33 . 2.6045(18) yes
K1 O31 1_655 2.757(2) yes
K1 O34 . 2.7579(17) yes
K1 O42 2_656 2.7867(15) yes
K1 O11 8_556 2.8746(13) yes
K1 O22 8 2.9934(13) yes
K1 O43 2_656 3.2132(16) yes
K1 P3 1_655 3.241(2) ?
K1 P4 2_656 3.6070(9) ?
K1 P1 7_556 3.7556(9) ?
K2 O44 1_565 2.8830(18) yes
K2 O44 2_566 2.8830(18) ?
K2 O41 1_565 2.9890(16) yes
K2 O41 2_566 2.9890(16) ?
K2 O31 5_566 3.0257(15) yes
K2 O31 6_566 3.0257(15) ?
K2 P4 1_565 3.5163(11) ?
K2 P4 2_566 3.5163(11) ?
K2 Fe4 6_566 3.8454(13) ?
K2 Fe4 5_566 3.8454(13) ?
K2 Fe2 5_566 3.9865(13) ?
K2 K1 6_466 4.3296(15) ?
